data_7102683
loop_
_publ_author_name
'Turner, David R'
'Hursthouse, M B'
'Light, M E'
'Steed, Jonathan W'

_publ_section_title
;
 Linear distortion of octahedral metal centres by multiple hydrogen
 bonds in modular ML(4) systems.
;
_journal_issue 12
_journal_name_full 'Chemical communications (Cambridge, England)'
_journal_page_first 1354
_journal_page_last 1355
_journal_paper_doi 10.1039/b402884h
_journal_year 2004
_chemical_formula_sum 'C52 H60 N12 O14 S Zn'
_chemical_formula_weight 1174.55
_chemical_name_common '[Zn(TUP)4(H2O)2]SO4.2H2O'
_chemical_name_systematic
;
[Zn(TUP)4(H2O)2]SO4.2H2O
;
_space_group_IT_number 85
_symmetry_cell_setting tetragonal
_symmetry_space_group_name_Hall '-P 4a'
_symmetry_space_group_name_H-M 'P 4/n :2'
_atom_sites_solution_hydrogens geom
_atom_sites_solution_primary direct
_atom_sites_solution_secondary difmap
_audit_creation_method SHELXL-97
_cell_angle_alpha 90.00
_cell_angle_beta 90.00
_cell_angle_gamma 90.00
_cell_formula_units_Z 2
_cell_length_a 18.0760(5)
_cell_length_b 18.0760(5)
_cell_length_c 8.1208(3)
_cell_measurement_temperature 120(2)
_cell_volume 2653.41(14)
_computing_cell_refinement 'DENZO-SMN (Otwinowski & Minor, 1997)'
_computing_data_collection 'Collect (Hooft, 1999)'
_computing_data_reduction 'DENZO-SMN (Otwinowski & Minor, 1997)'
_computing_molecular_graphics 'X-Seed (Barbour, 1999)'
_computing_publication_material 'CIFTAB (Sheldrick, 1997)'
_computing_structure_refinement 'SHELXL-97 (Sheldrick, 1997)'
_computing_structure_solution 'SHELXS-97 (Sheldrick, 1990)'
_diffrn_ambient_temperature 120(2)
_diffrn_detector_area_resol_mean 0.71
_diffrn_measured_fraction_theta_full 0.989
_diffrn_measured_fraction_theta_max 0.989
_diffrn_measurement_device_type 'Nonius KappaCCD'
_diffrn_radiation_monochromator graphite
_diffrn_radiation_source 'fine-focus sealed tube'
_diffrn_radiation_type MoK\a
_diffrn_radiation_wavelength 0.71073
_diffrn_reflns_av_R_equivalents 0.0428
_diffrn_reflns_av_sigmaI/netI 0.0865
_diffrn_reflns_limit_h_max 23
_diffrn_reflns_limit_h_min -23
_diffrn_reflns_limit_k_max 16
_diffrn_reflns_limit_k_min -16
_diffrn_reflns_limit_l_max 8
_diffrn_reflns_limit_l_min -10
_diffrn_reflns_number 4860
_diffrn_reflns_theta_full 27.46
_diffrn_reflns_theta_max 27.46
_diffrn_reflns_theta_min 2.51
_diffrn_standards_decay_% 0.0
_exptl_absorpt_coefficient_mu 0.582
_exptl_absorpt_correction_type multi-scan
_exptl_crystal_colour Red
_exptl_crystal_density_diffrn 1.470
_exptl_crystal_density_method 'not measured'
_exptl_crystal_description Block
_exptl_crystal_F_000 1228
_exptl_crystal_size_max 0.2
_exptl_crystal_size_mid 0.2
_exptl_crystal_size_min 0.3
_refine_diff_density_max 0.665
_refine_diff_density_min -1.012
_refine_diff_density_rms 0.107
_refine_ls_extinction_coef 0.0066(15)
_refine_ls_extinction_expression Fc^*^==kFc[1+0.001xFc^2^\l^3^/sin(2\q)]^-1/4^
_refine_ls_extinction_method SHELXL
_refine_ls_goodness_of_fit_ref 1.036
_refine_ls_hydrogen_treatment mixed
_refine_ls_matrix_type full
_refine_ls_number_parameters 198
_refine_ls_number_reflns 3035
_refine_ls_number_restraints 0
_refine_ls_restrained_S_all 1.036
_refine_ls_R_factor_all 0.0997
_refine_ls_R_factor_gt 0.0575
_refine_ls_shift/su_max 1.145
_refine_ls_shift/su_mean 0.006
_refine_ls_structure_factor_coef Fsqd
_refine_ls_weighting_details 'calc w==1/[\s^2^(Fo^2^)+(0.0974P)^2^+0.0000P] where P==(Fo^2^+2Fc^2^)/3'
_refine_ls_weighting_scheme calc
_refine_ls_wR_factor_gt 0.1454
_refine_ls_wR_factor_ref 0.1639
_reflns_number_gt 2061
_reflns_number_total 3035
_reflns_threshold_expression >2sigma(I)
_cod_data_source_file b402884h.txt
_cod_data_source_block C:\Dave\Structs\DTZn032\DTZN032.CIF
_cod_original_sg_symbol_H-M P4/n
_cod_database_code 7102683

loop_
_symmetry_equiv_pos_as_xyz
'x, y, z'
'-y+1/2, x, z'
'-x+1/2, -y+1/2, z'
'y, -x+1/2, z'
'-x, -y, -z'
'y-1/2, -x, -z'
'x-1/2, y-1/2, -z'
'-y, x-1/2, -z'

loop_
_atom_site_label
_atom_site_type_symbol
_atom_site_fract_x
_atom_site_fract_y
_atom_site_fract_z
_atom_site_U_iso_or_equiv
_atom_site_adp_type
_atom_site_occupancy
_atom_site_symmetry_multiplicity
_atom_site_calc_flag
_atom_site_refinement_flags
_atom_site_disorder_assembly
_atom_site_disorder_group
Zn1 Zn 0.7500 0.7500 0.23992(8) 0.0130(2) Uani 1 4 d S . .
S2 S 0.7500 1.2500 0.5000 0.0146(4) Uani 1 4 d S . .
O2 O 0.7500 0.7500 -0.0295(5) 0.0181(9) Uani 1 4 d S . .
N3 N 0.81921(14) 1.07391(14) 0.7328(3) 0.0183(6) Uani 1 1 d . A .
H3 H 0.8125 1.1184 0.6913 0.022 Uiso 1 1 calc R . .
N2 N 0.77473(14) 1.03628(13) 0.4837(3) 0.0191(6) Uani 1 1 d . A .
H2 H 0.7738 1.0840 0.4619 0.023 Uiso 1 1 calc R . .
C3 C 0.70956(18) 1.01995(17) 0.2308(4) 0.0198(7) Uani 1 1 d . A .
H3A H 0.7024 1.0720 0.2262 0.024 Uiso 1 1 calc R . .
C9 C 0.86765(17) 1.13526(17) 1.1514(4) 0.0205(7) Uani 1 1 d . . .
H9 H 0.8599 1.1780 1.2173 0.025 Uiso 1 1 calc R . .
C5 C 0.76105(16) 0.91244(16) 0.3560(4) 0.0160(6) Uani 1 1 d . A .
H5 H 0.7903 0.8905 0.4401 0.019 Uiso 1 1 calc R . .
N1 N 0.73286(13) 0.86897(14) 0.2371(3) 0.0158(6) Uani 1 1 d . . .
C10 C 0.90971(18) 1.07740(18) 1.2139(4) 0.0225(7) Uani 1 1 d . . .
C1 C 0.69223(17) 0.90034(17) 0.1180(4) 0.0210(7) Uani 1 1 d . . .
H1 H 0.6703 0.8695 0.0367 0.025 Uiso 1 1 calc R . .
C7 C 0.84744(17) 1.07047(16) 0.8958(4) 0.0176(7) Uani 1 1 d . . .
C8 C 0.83663(16) 1.13220(16) 0.9955(4) 0.0189(7) Uani 1 1 d . . .
H8 H 0.8078 1.1725 0.9563 0.023 Uiso 1 1 calc R . .
C11 C 0.9173(2) 1.01504(19) 1.1147(4) 0.0271(8) Uani 1 1 d . . .
H11 H 0.9439 0.9737 1.1560 0.032 Uiso 1 1 calc R . .
O1 O 0.7500 0.7500 0.5026(5) 0.0173(9) Uani 1 4 d S . .
C6 C 0.8016(2) 1.01633(18) 0.6348(4) 0.0258(8) Uani 1 1 d . . .
C2 C 0.68104(19) 0.97545(18) 0.1091(4) 0.0247(8) Uani 1 1 d . . .
H2A H 0.6540 0.9963 0.0201 0.030 Uiso 1 1 calc R . .
C13 C 0.9467(2) 1.0822(2) 1.3785(4) 0.0322(9) Uani 1 1 d . . .
H13A H 0.9988 1.0958 1.3636 0.048 Uiso 1 1 calc R . .
H13B H 0.9437 1.0342 1.4339 0.048 Uiso 1 1 calc R . .
H13C H 0.9219 1.1198 1.4457 0.048 Uiso 1 1 calc R . .
C4 C 0.74866(16) 0.98909(16) 0.3600(4) 0.0161(7) Uani 1 1 d . . .
O3B O 0.8249(4) 0.9514(5) 0.6619(12) 0.032(2) Uani 0.50 1 d P A 2
C12 C 0.88745(19) 1.01115(18) 0.9574(4) 0.0262(8) Uani 1 1 d . . .
H12 H 0.8944 0.9681 0.8923 0.031 Uiso 1 1 calc R . .
O4 O 0.71956(12) 1.18968(12) 0.3977(3) 0.0249(6) Uani 1 1 d . . .
O5 O 0.8433(3) 0.8075(2) 0.7335(5) 0.0876(13) Uani 1 1 d . . .
O3A O 0.7930(4) 0.9517(5) 0.6904(11) 0.0224(16) Uani 0.50 1 d P A 1
H2O H 0.7603 0.7090 -0.0971 0.24(10) Uiso 0.50 1 d PR . .
H1O H 0.7592 0.7045 0.5867 2(2) Uiso 0.50 1 d PR . .
H5A H 0.8495 0.8814 0.7285 0.20(8) Uiso 0.50 1 d PR . .
H5B H 0.9161 0.7973 0.6896 0.06(2) Uiso 0.50 1 d PR . .

loop_
_atom_site_aniso_label
_atom_site_aniso_U_11
_atom_site_aniso_U_22
_atom_site_aniso_U_33
_atom_site_aniso_U_23
_atom_site_aniso_U_13
_atom_site_aniso_U_12
Zn1 0.0130(3) 0.0130(3) 0.0131(4) 0.000 0.000 0.000
S2 0.0120(5) 0.0120(5) 0.0199(8) 0.000 0.000 0.000
O2 0.0185(13) 0.0185(13) 0.017(2) 0.000 0.000 0.000
N3 0.0248(14) 0.0113(12) 0.0187(14) -0.0006(10) -0.0018(11) 0.0002(11)
N2 0.0271(15) 0.0117(12) 0.0184(13) 0.0007(10) -0.0021(11) -0.0021(11)
C3 0.0236(17) 0.0121(15) 0.0238(17) 0.0027(13) -0.0015(14) 0.0013(12)
C9 0.0198(16) 0.0199(16) 0.0218(17) -0.0061(14) 0.0045(13) -0.0065(13)
C5 0.0166(15) 0.0156(15) 0.0159(15) 0.0016(12) -0.0022(12) 0.0005(12)
N1 0.0139(12) 0.0157(13) 0.0178(13) -0.0002(10) -0.0004(10) -0.0009(10)
C10 0.0198(16) 0.0288(18) 0.0190(16) -0.0013(14) 0.0036(13) -0.0038(14)
C1 0.0230(16) 0.0187(16) 0.0211(17) -0.0008(13) -0.0071(13) 0.0003(13)
C7 0.0192(15) 0.0172(15) 0.0164(15) -0.0017(12) 0.0009(13) -0.0025(13)
C8 0.0154(15) 0.0160(15) 0.0254(17) 0.0007(13) 0.0028(13) -0.0020(12)
C11 0.0323(19) 0.0245(17) 0.0243(18) 0.0039(14) -0.0017(15) 0.0087(15)
O1 0.0203(13) 0.0203(13) 0.011(2) 0.000 0.000 0.000
C6 0.039(2) 0.0167(16) 0.0218(17) -0.0002(14) -0.0083(15) -0.0009(15)
C2 0.0281(18) 0.0233(17) 0.0228(17) 0.0049(14) -0.0092(14) 0.0055(14)
C13 0.0303(19) 0.041(2) 0.0250(19) 0.0000(16) -0.0026(15) -0.0044(16)
C4 0.0149(15) 0.0165(15) 0.0169(15) -0.0011(13) 0.0030(12) -0.0011(12)
O3B 0.057(6) 0.014(3) 0.026(4) -0.001(3) -0.012(4) 0.001(4)
C12 0.036(2) 0.0199(17) 0.0227(18) -0.0051(14) -0.0011(15) 0.0054(14)
O4 0.0215(12) 0.0216(12) 0.0315(13) -0.0100(10) -0.0046(10) -0.0003(9)
O5 0.095(3) 0.083(3) 0.085(3) -0.002(2) 0.000(2) -0.008(2)
O3A 0.032(4) 0.017(3) 0.018(3) 0.004(2) -0.004(3) -0.003(4)

loop_
_atom_type_symbol
_atom_type_description
_atom_type_scat_dispersion_real
_atom_type_scat_dispersion_imag
_atom_type_scat_source
C C 0.0033 0.0016 'International Tables Vol C Tables 4.2.6.8 and 6.1.1.4'
H H 0.0000 0.0000 'International Tables Vol C Tables 4.2.6.8 and 6.1.1.4'
N N 0.0061 0.0033 'International Tables Vol C Tables 4.2.6.8 and 6.1.1.4'
O O 0.0106 0.0060 'International Tables Vol C Tables 4.2.6.8 and 6.1.1.4'
S S 0.1246 0.1234 'International Tables Vol C Tables 4.2.6.8 and 6.1.1.4'
Zn Zn 0.2839 1.4301 'International Tables Vol C Tables 4.2.6.8 and 6.1.1.4'

loop_
_geom_angle_atom_site_label_1
_geom_angle_atom_site_label_2
_geom_angle_atom_site_label_3
_geom_angle
_geom_angle_site_symmetry_1
_geom_angle_site_symmetry_3
O1 Zn1 N1 90.61(7) . 2_655
O1 Zn1 N1 90.61(6) . .
N1 Zn1 N1 89.994(2) 2_655 .
O1 Zn1 N1 90.61(6) . 3_665
N1 Zn1 N1 89.994(2) 2_655 3_665
N1 Zn1 N1 178.79(13) . 3_665
O1 Zn1 N1 90.61(7) . 4_565
N1 Zn1 N1 178.79(13) 2_655 4_565
N1 Zn1 N1 89.994(2) . 4_565
N1 Zn1 N1 89.994(2) 3_665 4_565
O1 Zn1 O2 180.000(2) . .
N1 Zn1 O2 89.39(6) 2_655 .
N1 Zn1 O2 89.39(6) . .
N1 Zn1 O2 89.39(6) 3_665 .
N1 Zn1 O2 89.39(6) 4_565 .
O4 S2 O4 108.44(9) . 6_576
O4 S2 O4 108.44(9) . 8_766
O4 S2 O4 111.54(18) 6_576 8_766
O4 S2 O4 111.54(18) . 3_675
O4 S2 O4 108.44(9) 6_576 3_675
O4 S2 O4 108.44(9) 8_766 3_675
C6 N3 C7 127.0(3) . .
C6 N2 C4 127.1(3) . .
C2 C3 C4 120.1(3) . .
C8 C9 C10 121.7(3) . .
N1 C5 C4 122.2(3) . .
C1 N1 C5 118.6(3) . .
C1 N1 Zn1 120.3(2) . .
C5 N1 Zn1 121.10(19) . .
C9 C10 C11 116.9(3) . .
C9 C10 C13 121.8(3) . .
C11 C10 C13 121.3(3) . .
N1 C1 C2 122.4(3) . .
C12 C7 C8 118.9(3) . .
C12 C7 N3 123.9(3) . .
C8 C7 N3 117.2(3) . .
C9 C8 C7 120.4(3) . .
C12 C11 C10 122.3(3) . .
O3A C6 O3B 28.5(4) . .
O3A C6 N3 122.2(5) . .
O3B C6 N3 122.3(5) . .
O3A C6 N2 121.4(5) . .
O3B C6 N2 121.2(5) . .
N3 C6 N2 114.2(3) . .
C3 C2 C1 119.0(3) . .
C3 C4 N2 118.1(3) . .
C3 C4 C5 117.5(3) . .
N2 C4 C5 124.4(3) . .
C7 C12 C11 119.7(3) . .

loop_
_geom_bond_atom_site_label_1
_geom_bond_atom_site_label_2
_geom_bond_distance
_geom_bond_site_symmetry_2
Zn1 O1 2.133(4) .
Zn1 N1 2.173(2) 2_655
Zn1 N1 2.173(2) .
Zn1 N1 2.173(2) 3_665
Zn1 N1 2.173(2) 4_565
Zn1 O2 2.188(4) .
S2 O4 1.477(2) .
S2 O4 1.477(2) 6_576
S2 O4 1.477(2) 8_766
S2 O4 1.477(2) 3_675
N3 C6 1.348(4) .
N3 C7 1.420(4) .
N2 C6 1.368(4) .
N2 C4 1.400(4) .
C3 C2 1.375(4) .
C3 C4 1.382(4) .
C9 C8 1.386(4) .
C9 C10 1.389(5) .
C5 N1 1.345(4) .
C5 C4 1.404(4) .
N1 C1 1.340(4) .
C10 C11 1.392(4) .
C10 C13 1.497(4) .
C1 C2 1.374(4) .
C7 C12 1.387(4) .
C7 C8 1.392(4) .
C11 C12 1.389(5) .
C6 O3A 1.262(10) .
C6 O3B 1.267(10) .

loop_
_geom_hbond_atom_site_label_D
_geom_hbond_atom_site_label_H
_geom_hbond_atom_site_label_A
_geom_hbond_distance_DH
_geom_hbond_distance_HA
_geom_hbond_distance_DA
_geom_hbond_angle_DHA
_geom_hbond_site_symmetry_A
N3 H3 O4 0.88 1.97 2.842(3) 173.2 8_766
N2 H2 O4 0.88 2.21 3.028(3) 154.6 .
O2 H2O O5 0.94 1.87 2.762(5) 156.3 4_564
O1 H1O O5 1.08 1.71 2.728(5) 154.4 4_565
O5 H5A O3B 1.34 1.45 2.686(11) 149.0 .
O5 H5A O3A 1.34 1.66 2.782(11) 135.8 .
O5 H5B O3A 1.38 1.75 2.694(9) 118.3 4_565
O5 H5B O3B 1.38 2.31 3.144(10) 114.7 4_565
